data_1565380
loop_
_publ_author_name
'Borys, Andryj M.'
'Clark, Ewan R.'
'Saines, Paul J.'
'Alberola, Antonio'
'Rawson, Jeremy M.'

_publ_section_title
;
 A short, versatile route towards benzothiadiazinyl radicals.
;
_journal_issue 1
_journal_name_full 'Chemical science'
_journal_page_first 149
_journal_page_last 158
_journal_paper_doi 10.1039/d1sc04248c
_journal_volume 13
_journal_year 2021
_chemical_formula_moiety 'C14 H8 Cl4 N2 O S'
_chemical_formula_sum 'C14 H8 Cl4 N2 O S'
_chemical_formula_weight 394.08
_chemical_properties_physical Moisture-sensitive
_space_group_crystal_system triclinic
_space_group_IT_number 2
_space_group_name_Hall '-P 1'
_space_group_name_H-M_alt 'P -1'
_atom_sites_solution_hydrogens geom
_atom_sites_solution_primary dual
_audit_creation_date 2018-06-25
_audit_creation_method
;
Olex2 1.2
(compiled 2018.05.29 svn.r3508 for OlexSys, GUI svn.r5506)
;
_audit_update_record
;
2021-08-03 deposited with the CCDC.	2021-11-23 downloaded from the CCDC.
;
_cell_angle_alpha 95.257(5)
_cell_angle_beta 106.738(6)
_cell_angle_gamma 101.231(6)
_cell_formula_units_Z 2
_cell_length_a 7.0073(5)
_cell_length_b 9.6628(6)
_cell_length_c 12.0172(7)
_cell_measurement_reflns_used 5355
_cell_measurement_temperature 100.0(5)
_cell_measurement_theta_max 74.9780
_cell_measurement_theta_min 4.5990
_cell_volume 754.78(9)
_computing_cell_refinement 'CrysAlisPro 1.171.38.41 (Rigaku OD, 2015)'
_computing_data_collection 'CrysAlisPro 1.171.38.41 (Rigaku OD, 2015)'
_computing_data_reduction 'CrysAlisPro 1.171.38.41 (Rigaku OD, 2015)'
_computing_molecular_graphics 'Olex2 (Dolomanov et al., 2009)'
_computing_publication_material 'Olex2 (Dolomanov et al., 2009)'
_computing_structure_refinement 'ShelXL (Sheldrick, 2015)'
_computing_structure_solution 'ShelXT (Sheldrick, 2015)'
_diffrn_ambient_environment N~2~
_diffrn_ambient_temperature 100.0(5)
_diffrn_detector 'CCD plate'
_diffrn_detector_area_resol_mean 5.2887
_diffrn_detector_type AtlasS2
_diffrn_measured_fraction_theta_full 1.000
_diffrn_measured_fraction_theta_max 1.000
_diffrn_measurement_details
;
List of Runs (angles in degrees, time in seconds):

  # Type    Start    End  Width  t~exp~   \w     \q     \k     \f   Frames
#--------------------------------------------------------------------------
  1  \w    -74.00  32.00   1.00    3.00    --  -42.20  77.00 -60.00  106
  2  \w   -112.00 -16.00   1.00    3.00    --  -42.20 -57.00  60.00   96
  3  \w    -69.00  28.00   1.00    3.00    --  -42.20  57.00-150.00   97
  4  \w      1.00  82.00   1.00    3.00    --   42.20 -99.00   0.00   81
  5  \w     11.00 116.00   1.00    3.00    --   42.20  77.00 150.00  105
  6  \w     31.00 156.00   1.00   11.00    --  111.00 -15.00-150.00  125
  7  \w     36.00 116.00   1.00   11.00    --  111.00-111.00-150.00   80
  8  \w     40.00 135.00   1.00   11.00    --  111.00 -45.00  30.00   95
  9  \w     36.00 116.00   1.00   11.00    --  111.00-111.00  60.00   80
 10  \w     30.00 109.00   1.00   11.00    --  111.00 -94.00-120.00   79
 11  \w     36.00 116.00   1.00   11.00    --  111.00-111.00 150.00   80
 12  \w     31.00 156.00   1.00   11.00    --  111.00 -15.00 -30.00  125
 13  \w     66.00 178.00   1.00   11.00    --  111.00  15.00-150.00  112
 14  \w    100.00 178.00   1.00   11.00    --  111.00 111.00-180.00   78
 15  \w     40.00 135.00   1.00   11.00    --  111.00 -45.00-120.00   95
 16  \w     30.00 109.00   1.00   11.00    --  111.00 -94.00 -90.00   79
 17  \w     41.00 139.00   1.00   11.00    --  111.00 -61.00 120.00   98
 18  \w     36.00 135.00   1.00   11.00    --  111.00 -30.00 120.00   99
 19  \w     36.00 116.00   1.00   11.00    --  111.00-111.00 -30.00   80
 20  \w     57.00 151.00   1.00   11.00    --  111.00 178.00 150.00   94
 21  \w     37.00 142.00   1.00   11.00    --  111.00 -77.00 -90.00  105
 22  \w   -112.00 -16.00   1.00    3.00    --  -42.20 -57.00   0.00   96
 23  \w   -112.00 -16.00   1.00    3.00    --  -42.20 -57.00-150.00   96
 24  \w   -116.00 -11.00   1.00    3.00    --  -42.20 -77.00 -60.00  105
 25  \w   -112.00 -16.00   1.00    3.00    --  -42.20 -57.00 150.00   96
 26  \w     11.00 116.00   1.00    3.00    --   42.20  77.00  60.00  105
 27  \w      1.00  82.00   1.00    3.00    --   42.20 -99.00  90.00   81
 28  \w     66.00 178.00   1.00   11.00    --  111.00  15.00  30.00  112
 29  \w     66.00 178.00   1.00   11.00    --  111.00  15.00 120.00  112
;
_diffrn_measurement_device 'four-circle diffractometer'
_diffrn_measurement_device_type 'SuperNova, Dual, Cu at zero, AtlasS2'
_diffrn_measurement_method '\w scans'
_diffrn_orient_matrix_type 'CrysAlisPro convention (1999,Acta A55,543-557)'
_diffrn_orient_matrix_UB_11 0.0826065000
_diffrn_orient_matrix_UB_12 0.0118011000
_diffrn_orient_matrix_UB_13 0.1348244000
_diffrn_orient_matrix_UB_21 -0.1023898000
_diffrn_orient_matrix_UB_22 0.1250611000
_diffrn_orient_matrix_UB_23 0.0139857000
_diffrn_orient_matrix_UB_31 -0.1959457000
_diffrn_orient_matrix_UB_32 -0.1063545000
_diffrn_orient_matrix_UB_33 -0.0015969000
_diffrn_radiation_monochromator mirror
_diffrn_radiation_probe x-ray
_diffrn_radiation_type CuK\a
_diffrn_radiation_wavelength 1.54184
_diffrn_reflns_av_R_equivalents 0.0508
_diffrn_reflns_av_unetI/netI 0.0319
_diffrn_reflns_Laue_measured_fraction_full 1.000
_diffrn_reflns_Laue_measured_fraction_max 1.000
_diffrn_reflns_limit_h_max 7
_diffrn_reflns_limit_h_min -8
_diffrn_reflns_limit_k_max 10
_diffrn_reflns_limit_k_min -11
_diffrn_reflns_limit_l_max 14
_diffrn_reflns_limit_l_min -14
_diffrn_reflns_number 11718
_diffrn_reflns_point_group_measured_fraction_full 1.000
_diffrn_reflns_point_group_measured_fraction_max 1.000
_diffrn_reflns_theta_full 67.684
_diffrn_reflns_theta_max 72.122
_diffrn_reflns_theta_min 3.890
_diffrn_source 'micro-focus sealed X-ray tube'
_diffrn_source_type 'SuperNova (Cu) X-ray Source'
_exptl_absorpt_coefficient_mu 8.438
_exptl_absorpt_correction_T_max 0.781
_exptl_absorpt_correction_T_min 0.324
_exptl_absorpt_correction_type gaussian
_exptl_absorpt_process_details
;
CrysAlisPro 1.171.38.41 (Rigaku Oxford Diffraction, 2015)
Numerical absorption correction based on gaussian integration over
			a multifaceted crystal model
Empirical absorption correction using spherical harmonics,
 implemented in SCALE3 ABSPACK scaling algorithm.
;
_exptl_crystal_colour 'dark red'
_exptl_crystal_colour_modifier dark
_exptl_crystal_colour_primary red
_exptl_crystal_density_diffrn 1.734
_exptl_crystal_description plank
_exptl_crystal_F_000 396
_exptl_crystal_size_max 0.222
_exptl_crystal_size_mid 0.040
_exptl_crystal_size_min 0.035
_refine_diff_density_max 0.643
_refine_diff_density_min -0.391
_refine_diff_density_rms 0.082
_refine_ls_extinction_method none
_refine_ls_goodness_of_fit_ref 1.028
_refine_ls_hydrogen_treatment constr
_refine_ls_matrix_type full
_refine_ls_number_parameters 200
_refine_ls_number_reflns 2964
_refine_ls_number_restraints 0
_refine_ls_restrained_S_all 1.028
_refine_ls_R_factor_all 0.0408
_refine_ls_R_factor_gt 0.0387
_refine_ls_shift/su_max 0.001
_refine_ls_shift/su_mean 0.000
_refine_ls_structure_factor_coef Fsqd
_refine_ls_weighting_details 'w=1/[\s^2^(Fo^2^)+(0.0675P)^2^+0.4578P] where P=(Fo^2^+2Fc^2^)/3'
_refine_ls_weighting_scheme calc
_refine_ls_wR_factor_gt 0.1048
_refine_ls_wR_factor_ref 0.1073
_reflns_Friedel_coverage 0.000
_reflns_number_gt 2767
_reflns_number_total 2964
_reflns_threshold_expression 'I > 2\s(I)'
_cod_data_source_file d1sc04248c2.cif
_cod_data_source_block abs-391-r1-rf
_cod_depositor_comments 'Adding full bibliography for 1565368--1565385.cif.'
_cod_database_code 1565380
_shelx_shelxl_version_number 2016/6
_chemical_oxdiff_formula 'C14 S1 N2 O1 Cl4 H8'
_chemical_oxdiff_usercomment ABS-391
_shelx_space_group_comment
;
The symmetry employed for this shelxl refinement is uniquely defined
by the following loop, which should always be used as a source of
symmetry information in preference to the above space-group names.
They are only intended as comments.
;
_reflns_odcompleteness_completeness 100.00
_reflns_odcompleteness_iscentric 1
_reflns_odcompleteness_theta 66.97
_olex2_refinement_description
;
1. Fixed Uiso
 At 1.2 times of:
  All C(H) groups
 At 1.5 times of:
  All C(H,H,H) groups
2.a Aromatic/amide H refined with riding coordinates:
 C13(H13), C3(H3), C7(H7), C4(H4), C6(H6)
2.b Idealised Me refined as rotating group:
 C8(H8A,H8B,H8C)
;
_olex2_submission_special_instructions 'No special instructions were received'
_oxdiff_exptl_absorpt_empirical_details
;
Empirical correction (ABSPACK) includes:
- Absorption correction using spherical harmonics
- Frame scaling
;
_oxdiff_exptl_absorpt_empirical_full_max 1.960
_oxdiff_exptl_absorpt_empirical_full_min 0.668

loop_
_space_group_symop_operation_xyz
'x, y, z'
'-x, -y, -z'

loop_
_atom_site_label
_atom_site_type_symbol
_atom_site_fract_x
_atom_site_fract_y
_atom_site_fract_z
_atom_site_U_iso_or_equiv
_atom_site_adp_type
_atom_site_occupancy
_atom_site_site_symmetry_order
_atom_site_calc_flag
_atom_site_refinement_flags_posn
_atom_site_refinement_flags_adp
_atom_site_refinement_flags_occupancy
_atom_site_disorder_assembly
_atom_site_disorder_group
Cl4 Cl 0.30010(8) 0.27632(6) 0.94623(5) 0.02623(16) Uani 1 1 d . . . . .
Cl3 Cl 0.23593(9) 0.05969(6) 0.72206(5) 0.02763(16) Uani 1 1 d . . . . .
Cl2 Cl 0.22925(9) 0.17002(6) 0.48421(5) 0.02679(16) Uani 1 1 d . . . . .
S1 S 0.27794(9) 0.70050(6) 0.68588(5) 0.02438(16) Uani 1 1 d . . . . .
Cl1 Cl 0.62249(9) 0.79798(6) 0.78474(5) 0.02974(17) Uani 1 1 d . . . . .
O1 O 0.1947(3) 0.72281(18) 0.01682(15) 0.0285(4) Uani 1 1 d . . . . .
N2 N 0.2575(3) 0.4742(2) 0.49079(17) 0.0214(4) Uani 1 1 d . . . . .
N1 N 0.2356(3) 0.7127(2) 0.55245(18) 0.0252(4) Uani 1 1 d . . . . .
C2 C 0.2372(3) 0.6413(2) 0.3559(2) 0.0212(4) Uani 1 1 d . . . . .
C9 C 0.2629(3) 0.4326(2) 0.5964(2) 0.0209(4) Uani 1 1 d . . . . .
C1 C 0.2490(3) 0.6053(2) 0.4735(2) 0.0214(4) Uani 1 1 d . . . . .
C13 C 0.2876(3) 0.4768(3) 0.8066(2) 0.0231(5) Uani 1 1 d . . . . .
H13 H 0.299722 0.540717 0.872447 0.028 Uiso 1 1 calc R . . . .
C3 C 0.2162(3) 0.5334(2) 0.2637(2) 0.0225(4) Uani 1 1 d . . . . .
H3 H 0.211147 0.440004 0.277968 0.027 Uiso 1 1 calc R . . . .
C11 C 0.2580(3) 0.2381(2) 0.7123(2) 0.0225(5) Uani 1 1 d . . . . .
C7 C 0.2444(3) 0.7812(2) 0.3320(2) 0.0237(5) Uani 1 1 d . . . . .
H7 H 0.257376 0.853888 0.391946 0.028 Uiso 1 1 calc R . . . .
C5 C 0.2109(3) 0.7042(3) 0.1298(2) 0.0237(5) Uani 1 1 d . . . . .
C14 C 0.2770(3) 0.5226(2) 0.6984(2) 0.0211(4) Uani 1 1 d . . . . .
C10 C 0.2510(3) 0.2854(2) 0.6064(2) 0.0217(4) Uani 1 1 d . . . . .
C4 C 0.2029(3) 0.5639(2) 0.1525(2) 0.0235(5) Uani 1 1 d . . . . .
H4 H 0.188634 0.491241 0.092266 0.028 Uiso 1 1 calc R . . . .
C6 C 0.2326(3) 0.8128(2) 0.2203(2) 0.0232(5) Uani 1 1 d . . . . .
H6 H 0.239152 0.906253 0.205879 0.028 Uiso 1 1 calc R . . . .
C12 C 0.2795(3) 0.3349(3) 0.8128(2) 0.0228(5) Uani 1 1 d . . . . .
C8 C 0.2058(5) 0.8649(3) -0.0105(2) 0.0360(6) Uani 1 1 d . . . . .
H8A H 0.198104 0.864090 -0.091642 0.054 Uiso 1 1 calc GR . . . .
H8B H 0.333002 0.926386 0.038550 0.054 Uiso 1 1 calc GR . . . .
H8C H 0.093795 0.899446 0.003260 0.054 Uiso 1 1 calc GR . . . .

loop_
_atom_site_aniso_label
_atom_site_aniso_U_11
_atom_site_aniso_U_22
_atom_site_aniso_U_33
_atom_site_aniso_U_23
_atom_site_aniso_U_13
_atom_site_aniso_U_12
Cl4 0.0260(3) 0.0270(3) 0.0227(3) 0.0060(2) 0.0033(2) 0.0051(2)
Cl3 0.0310(3) 0.0180(3) 0.0292(3) 0.0052(2) 0.0039(2) 0.0027(2)
Cl2 0.0320(3) 0.0183(3) 0.0245(3) -0.0003(2) 0.0025(2) 0.0042(2)
S1 0.0273(3) 0.0189(3) 0.0256(3) 0.0020(2) 0.0060(2) 0.0066(2)
Cl1 0.0341(3) 0.0209(3) 0.0269(3) 0.0023(2) 0.0029(2) 0.0002(2)
O1 0.0335(9) 0.0238(9) 0.0281(9) 0.0064(7) 0.0100(7) 0.0050(7)
N2 0.0188(9) 0.0182(9) 0.0238(9) 0.0027(7) 0.0032(7) 0.0019(7)
N1 0.0258(10) 0.0211(9) 0.0269(10) 0.0036(8) 0.0043(8) 0.0071(8)
C2 0.0144(10) 0.0210(11) 0.0246(11) 0.0029(9) 0.0015(8) 0.0033(8)
C9 0.0135(10) 0.0196(11) 0.0251(11) 0.0033(9) 0.0010(8) 0.0016(8)
C1 0.0147(10) 0.0189(10) 0.0265(11) 0.0019(8) 0.0022(8) 0.0016(8)
C13 0.0160(10) 0.0248(11) 0.0241(11) 0.0000(9) 0.0022(8) 0.0023(8)
C3 0.0184(10) 0.0176(10) 0.0292(12) 0.0031(9) 0.0043(9) 0.0039(8)
C11 0.0154(10) 0.0165(10) 0.0309(12) 0.0052(9) 0.0011(9) 0.0014(8)
C7 0.0197(11) 0.0190(11) 0.0287(12) 0.0009(9) 0.0038(9) 0.0029(8)
C5 0.0170(10) 0.0248(12) 0.0273(11) 0.0053(9) 0.0047(9) 0.0030(8)
C14 0.0150(10) 0.0186(10) 0.0254(11) 0.0014(8) 0.0019(8) 0.0017(8)
C10 0.0144(10) 0.0222(11) 0.0231(11) 0.0010(8) 0.0000(8) 0.0018(8)
C4 0.0200(11) 0.0214(11) 0.0265(11) 0.0018(9) 0.0054(9) 0.0028(8)
C6 0.0197(11) 0.0168(10) 0.0313(12) 0.0054(9) 0.0054(9) 0.0035(8)
C12 0.0166(10) 0.0262(11) 0.0223(11) 0.0064(9) 0.0020(8) 0.0024(8)
C8 0.0490(16) 0.0305(14) 0.0321(13) 0.0123(11) 0.0146(12) 0.0112(12)

loop_
_atom_type_symbol
_atom_type_description
_atom_type_scat_dispersion_real
_atom_type_scat_dispersion_imag
_atom_type_scat_source
C C 0.0181 0.0091 'International Tables Vol C Tables 4.2.6.8 and 6.1.1.4'
H H 0.0000 0.0000 'International Tables Vol C Tables 4.2.6.8 and 6.1.1.4'
Cl Cl 0.3639 0.7018 'International Tables Vol C Tables 4.2.6.8 and 6.1.1.4'
N N 0.0311 0.0180 'International Tables Vol C Tables 4.2.6.8 and 6.1.1.4'
O O 0.0492 0.0322 'International Tables Vol C Tables 4.2.6.8 and 6.1.1.4'
S S 0.3331 0.5567 'International Tables Vol C Tables 4.2.6.8 and 6.1.1.4'

loop_
_exptl_crystal_face_index_h
_exptl_crystal_face_index_k
_exptl_crystal_face_index_l
_exptl_crystal_face_perp_dist
-5 0 3 0.1078
0 -6 0 0.0172
5 -1 -3 0.1048
0 6 0 0.0204
-3 -3 1 0.0805
0 1 -8 0.0145
3 3 -2 0.0841
0 -1 7 0.0181

loop_
_geom_angle_atom_site_label_1
_geom_angle_atom_site_label_2
_geom_angle_atom_site_label_3
_geom_angle
_geom_angle_site_symmetry_1
_geom_angle_site_symmetry_3
_geom_angle_publ_flag
N1 S1 Cl1 108.79(8) . . ?
N1 S1 C14 106.78(11) . . ?
C14 S1 Cl1 98.20(8) . . ?
C5 O1 C8 117.72(19) . . ?
C1 N2 C9 121.1(2) . . ?
C1 N1 S1 121.61(17) . . ?
C3 C2 C1 119.7(2) . . ?
C7 C2 C1 121.9(2) . . ?
C7 C2 C3 118.4(2) . . ?
N2 C9 C14 125.4(2) . . ?
N2 C9 C10 118.5(2) . . ?
C14 C9 C10 116.1(2) . . ?
N2 C1 N1 126.7(2) . . ?
N2 C1 C2 118.0(2) . . ?
N1 C1 C2 115.2(2) . . ?
C14 C13 H13 121.0 . . ?
C12 C13 H13 121.0 . . ?
C12 C13 C14 118.0(2) . . ?
C2 C3 H3 119.5 . . ?
C4 C3 C2 120.9(2) . . ?
C4 C3 H3 119.5 . . ?
C10 C11 Cl3 120.14(18) . . ?
C10 C11 C12 120.5(2) . . ?
C12 C11 Cl3 119.32(17) . . ?
C2 C7 H7 119.5 . . ?
C6 C7 C2 120.9(2) . . ?
C6 C7 H7 119.5 . . ?
O1 C5 C4 115.5(2) . . ?
O1 C5 C6 124.7(2) . . ?
C6 C5 C4 119.7(2) . . ?
C9 C14 S1 116.78(17) . . ?
C13 C14 S1 119.30(18) . . ?
C13 C14 C9 123.9(2) . . ?
C9 C10 Cl2 118.14(17) . . ?
C11 C10 Cl2 121.20(18) . . ?
C11 C10 C9 120.7(2) . . ?
C3 C4 C5 120.2(2) . . ?
C3 C4 H4 119.9 . . ?
C5 C4 H4 119.9 . . ?
C7 C6 C5 119.8(2) . . ?
C7 C6 H6 120.1 . . ?
C5 C6 H6 120.1 . . ?
C13 C12 Cl4 119.00(19) . . ?
C13 C12 C11 120.8(2) . . ?
C11 C12 Cl4 120.20(18) . . ?
O1 C8 H8A 109.5 . . ?
O1 C8 H8B 109.5 . . ?
O1 C8 H8C 109.5 . . ?
H8A C8 H8B 109.5 . . ?
H8A C8 H8C 109.5 . . ?
H8B C8 H8C 109.5 . . ?

loop_
_geom_bond_atom_site_label_1
_geom_bond_atom_site_label_2
_geom_bond_distance
_geom_bond_site_symmetry_2
_geom_bond_publ_flag
Cl4 C12 1.725(2) . ?
Cl3 C11 1.718(2) . ?
Cl2 C10 1.711(2) . ?
S1 Cl1 2.3205(8) . ?
S1 N1 1.564(2) . ?
S1 C14 1.738(2) . ?
O1 C5 1.361(3) . ?
O1 C8 1.434(3) . ?
N2 C9 1.358(3) . ?
N2 C1 1.312(3) . ?
N1 C1 1.377(3) . ?
C2 C1 1.470(3) . ?
C2 C3 1.404(3) . ?
C2 C7 1.402(3) . ?
C9 C14 1.404(3) . ?
C9 C10 1.427(3) . ?
C13 H13 0.9300 . ?
C13 C14 1.399(3) . ?
C13 C12 1.371(3) . ?
C3 H3 0.9300 . ?
C3 C4 1.376(3) . ?
C11 C10 1.382(3) . ?
C11 C12 1.410(3) . ?
C7 H7 0.9300 . ?
C7 C6 1.386(3) . ?
C5 C4 1.401(3) . ?
C5 C6 1.393(3) . ?
C4 H4 0.9300 . ?
C6 H6 0.9300 . ?
C8 H8A 0.9600 . ?
C8 H8B 0.9600 . ?
C8 H8C 0.9600 . ?

loop_
_exptl_oxdiff_crystal_face_indexfrac_h
_exptl_oxdiff_crystal_face_indexfrac_k
_exptl_oxdiff_crystal_face_indexfrac_l
_exptl_oxdiff_crystal_face_x
_exptl_oxdiff_crystal_face_y
_exptl_oxdiff_crystal_face_z
-4.5017 0.4166 2.8350 0.0153 0.5527 0.8333
-0.1430 -6.0787 0.4870 -0.0179 -0.7388 0.6737
4.5273 -0.8028 -2.8261 -0.0165 -0.6035 -0.7972
0.0278 6.1113 -0.4159 0.0183 0.7556 -0.6547
-3.4495 -2.9151 1.0582 -0.1767 0.0034 0.9843
0.1191 1.1419 -7.5219 -0.9908 0.0254 -0.1328
3.4592 3.0318 -1.8420 0.0732 -0.0008 -0.9973
-0.0337 -1.0683 7.4852 0.9938 -0.0255 0.1083
